data_4516720
loop_
_publ_author_name
'Bose, Shubhankar Kumar'
'Brand, Simon'
'Omoregie, Helen Oluwatola'
'Haehnel, Martin'
'Maier, Jonathan'
'Bringmann, Gerhard'
'Marder, Todd B.'

_publ_section_title
;
 Highly Efficient Synthesis of Alkylboronate Esters via Cu(II)-Catalyzed
 Borylation of Unactivated Alkyl Bromides and Chlorides in Air
;
_journal_issue 12
_journal_name_full 'ACS Catalysis'
_journal_page_first 8332
_journal_paper_doi 10.1021/acscatal.6b02918
_journal_volume 6
_journal_year 2016
_chemical_formula_moiety 'C26 H23 Cl Cu N2 O3'
_chemical_formula_sum 'C26 H23 Cl Cu N2 O3'
_chemical_formula_weight 510.45
_space_group_crystal_system orthorhombic
_space_group_IT_number 61
_space_group_name_Hall '-P 2ac 2ab'
_space_group_name_H-M_alt 'P b c a'
_atom_sites_solution_hydrogens geom
_atom_sites_solution_secondary iterative
_audit_creation_method SHELXL-2014/7
_cell_angle_alpha 90
_cell_angle_beta 90
_cell_angle_gamma 90
_cell_formula_units_Z 8
_cell_length_a 13.278(2)
_cell_length_b 17.113(3)
_cell_length_c 20.133(3)
_cell_measurement_reflns_used 9783
_cell_measurement_temperature 168(2)
_cell_measurement_theta_max 28.74
_cell_measurement_theta_min 2.38
_cell_volume 4574.7(13)
_computing_cell_refinement 'Saint+ ver. V8.34A (Bruker AXS)'
_computing_data_collection 'Smart NT ver. 5.63 (Bruker AXS)'
_computing_data_reduction 'Saint+ ver. V8.34A (Bruker AXS)'
_computing_molecular_graphics 'ShelXLe (Huebschle et all, 2011)'
_computing_publication_material 'SHELXL-2014/7 (Sheldrick, 2014)'
_computing_structure_refinement 'SHELXL-2014/7 (Sheldrick, 2014)'
_computing_structure_solution 'SHELXT (Sheldrick, 2012)'
_diffrn_ambient_temperature 168(2)
_diffrn_detector 'CCD area detector (Apex1)'
_diffrn_detector_area_resol_mean 8.333
_diffrn_measured_fraction_theta_full 1.000
_diffrn_measured_fraction_theta_max 0.998
_diffrn_measurement_device_type 'Bruker SMART-APEX'
_diffrn_measurement_method '\f and \w scans'
_diffrn_radiation_type MoK\a
_diffrn_radiation_wavelength 0.71073
_diffrn_reflns_av_R_equivalents 0.0295
_diffrn_reflns_av_unetI/netI 0.0142
_diffrn_reflns_Laue_measured_fraction_full 1.000
_diffrn_reflns_Laue_measured_fraction_max 0.998
_diffrn_reflns_limit_h_max 17
_diffrn_reflns_limit_h_min -17
_diffrn_reflns_limit_k_max 23
_diffrn_reflns_limit_k_min -23
_diffrn_reflns_limit_l_max 27
_diffrn_reflns_limit_l_min -27
_diffrn_reflns_number 77083
_diffrn_reflns_point_group_measured_fraction_full 1.000
_diffrn_reflns_point_group_measured_fraction_max 0.998
_diffrn_reflns_theta_full 25.242
_diffrn_reflns_theta_max 28.784
_diffrn_reflns_theta_min 2.023
_diffrn_source 'sealed tube'
_exptl_absorpt_coefficient_mu 1.103
_exptl_absorpt_correction_T_max 0.6751
_exptl_absorpt_correction_T_min 0.5707
_exptl_absorpt_correction_type multi-scan
_exptl_absorpt_process_details 'SadAbs 2014/5 (Bruker AXS)'
_exptl_crystal_colour green
_exptl_crystal_density_diffrn 1.482
_exptl_crystal_description block
_exptl_crystal_F_000 2104
_exptl_crystal_size_max 0.600
_exptl_crystal_size_mid 0.520
_exptl_crystal_size_min 0.480
_refine_diff_density_max 0.430
_refine_diff_density_min -0.274
_refine_diff_density_rms 0.060
_refine_ls_extinction_method none
_refine_ls_goodness_of_fit_ref 1.029
_refine_ls_hydrogen_treatment constr
_refine_ls_matrix_type full
_refine_ls_number_parameters 299
_refine_ls_number_reflns 5945
_refine_ls_number_restraints 0
_refine_ls_restrained_S_all 1.029
_refine_ls_R_factor_all 0.0307
_refine_ls_R_factor_gt 0.0271
_refine_ls_shift/su_max 0.002
_refine_ls_shift/su_mean 0.000
_refine_ls_structure_factor_coef Fsqd
_refine_ls_weighting_details 'w=1/[\s^2^(Fo^2^)+(0.0428P)^2^+2.2347P] where P=(Fo^2^+2Fc^2^)/3'
_refine_ls_weighting_scheme calc
_refine_ls_wR_factor_gt 0.0749
_refine_ls_wR_factor_ref 0.0767
_reflns_Friedel_coverage 0.000
_reflns_number_gt 5356
_reflns_number_total 5945
_reflns_threshold_expression 'I > 2\s(I)'
_cod_data_source_file cs6b02918_si_002.cif
_cod_data_source_block MaHa111_multiscan
_cod_original_cell_volume 4574.6(13)
_cod_database_code 4516720
_shelx_shelxl_version_number 2014/7
_shelx_space_group_comment
;
The symmetry employed for this shelxl refinement is uniquely defined
by the following loop, which should always be used as a source of
symmetry information in preference to the above space-group names.
They are only intended as comments.
;
_shelx_estimated_absorpt_t_min 0.557
_shelx_estimated_absorpt_t_max 0.620

loop_
_space_group_symop_operation_xyz
'x, y, z'
'x+1/2, -y+1/2, -z'
'-x, y+1/2, -z+1/2'
'-x+1/2, -y, z+1/2'
'-x, -y, -z'
'-x-1/2, y-1/2, z'
'x, -y-1/2, z-1/2'
'x-1/2, y, -z-1/2'

loop_
_atom_site_label
_atom_site_type_symbol
_atom_site_fract_x
_atom_site_fract_y
_atom_site_fract_z
_atom_site_U_iso_or_equiv
_atom_site_adp_type
_atom_site_occupancy
_atom_site_site_symmetry_order
_atom_site_calc_flag
_atom_site_refinement_flags_posn
_atom_site_refinement_flags_adp
Cu1 Cu 0.26360(2) 0.92785(2) 0.53130(2) 0.01847(6) Uani 1 1 d . .
Cl1 Cl 0.18925(3) 0.83680(2) 0.44652(2) 0.02822(8) Uani 1 1 d . .
O1 O 0.31656(7) 0.86058(6) 0.59996(5) 0.0233(2) Uani 1 1 d . .
O2 O 0.38984(7) 0.92982(5) 0.48262(5) 0.02038(19) Uani 1 1 d . .
O3 O 0.23529(11) 0.93022(10) 0.31032(8) 0.0584(4) Uani 1 1 d . .
H27 H 0.2387 0.9115 0.3488 0.070 Uiso 1 1 calc R U
N1 N 0.13955(8) 0.94267(7) 0.58698(6) 0.0213(2) Uani 1 1 d . .
N2 N 0.21500(8) 1.03044(6) 0.49457(6) 0.0191(2) Uani 1 1 d . .
C1 C 0.40492(9) 0.83181(7) 0.60245(6) 0.0177(2) Uani 1 1 d . .
C2 C 0.42821(10) 0.78649(7) 0.66429(6) 0.0193(2) Uani 1 1 d . .
C3 C 0.51823(12) 0.74576(9) 0.67273(7) 0.0306(3) Uani 1 1 d . .
H3 H 0.5677 0.7467 0.6387 0.037 Uiso 1 1 calc R U
C4 C 0.53606(14) 0.70379(11) 0.73060(8) 0.0394(4) Uani 1 1 d . .
H4 H 0.5978 0.6765 0.7360 0.047 Uiso 1 1 calc R U
C5 C 0.46464(14) 0.70157(10) 0.78033(7) 0.0350(4) Uani 1 1 d . .
H5 H 0.4773 0.6730 0.8199 0.042 Uiso 1 1 calc R U
C6 C 0.37440(12) 0.74112(9) 0.77238(7) 0.0291(3) Uani 1 1 d . .
H6 H 0.3247 0.7391 0.8063 0.035 Uiso 1 1 calc R U
C7 C 0.35665(10) 0.78371(8) 0.71497(7) 0.0235(3) Uani 1 1 d . .
H7 H 0.2950 0.8113 0.7101 0.028 Uiso 1 1 calc R U
C8 C 0.47721(10) 0.84016(8) 0.55259(6) 0.0201(2) Uani 1 1 d . .
H8 H 0.5390 0.8129 0.5578 0.024 Uiso 1 1 calc R U
C9 C 0.46517(9) 0.88601(7) 0.49529(6) 0.0171(2) Uani 1 1 d . .
C10 C 0.54783(9) 0.88636(7) 0.44493(6) 0.0178(2) Uani 1 1 d . .
C11 C 0.61614(10) 0.82443(8) 0.44047(7) 0.0218(3) Uani 1 1 d . .
H11 H 0.6105 0.7813 0.4699 0.026 Uiso 1 1 calc R U
C12 C 0.69220(11) 0.82571(9) 0.39318(7) 0.0262(3) Uani 1 1 d . .
H12 H 0.7383 0.7834 0.3904 0.031 Uiso 1 1 calc R U
C13 C 0.70128(11) 0.88821(9) 0.35007(7) 0.0281(3) Uani 1 1 d . .
H13 H 0.7534 0.8888 0.3178 0.034 Uiso 1 1 calc R U
C14 C 0.63372(11) 0.95028(9) 0.35415(7) 0.0264(3) Uani 1 1 d . .
H14 H 0.6399 0.9934 0.3247 0.032 Uiso 1 1 calc R U
C15 C 0.55739(10) 0.94918(8) 0.40115(6) 0.0212(3) Uani 1 1 d . .
H15 H 0.5113 0.9915 0.4036 0.025 Uiso 1 1 calc R U
C16 C 0.10796(11) 0.89387(9) 0.63434(8) 0.0273(3) Uani 1 1 d . .
H16 H 0.1442 0.8468 0.6416 0.033 Uiso 1 1 calc R U
C17 C 0.02429(12) 0.90946(10) 0.67320(8) 0.0318(3) Uani 1 1 d . .
H17 H 0.0039 0.8741 0.7070 0.038 Uiso 1 1 calc R U
C18 C -0.02896(12) 0.97750(10) 0.66167(8) 0.0336(3) Uani 1 1 d . .
H18 H -0.0865 0.9897 0.6877 0.040 Uiso 1 1 calc R U
C19 C 0.00213(11) 1.02772(9) 0.61195(8) 0.0289(3) Uani 1 1 d . .
H19 H -0.0343 1.0743 0.6030 0.035 Uiso 1 1 calc R U
C20 C 0.08754(10) 1.00899(8) 0.57524(7) 0.0211(2) Uani 1 1 d . .
C21 C 0.12976(10) 1.05846(8) 0.52198(7) 0.0203(2) Uani 1 1 d . .
C22 C 0.08754(11) 1.12899(8) 0.50185(7) 0.0266(3) Uani 1 1 d . .
H22 H 0.0269 1.1475 0.5213 0.032 Uiso 1 1 calc R U
C23 C 0.13557(12) 1.17166(8) 0.45291(8) 0.0308(3) Uani 1 1 d . .
H23 H 0.1086 1.2203 0.4386 0.037 Uiso 1 1 calc R U
C24 C 0.22340(11) 1.14290(9) 0.42493(8) 0.0286(3) Uani 1 1 d . .
H24 H 0.2574 1.1714 0.3912 0.034 Uiso 1 1 calc R U
C25 C 0.26063(10) 1.07204(8) 0.44691(8) 0.0233(3) Uani 1 1 d . .
H25 H 0.3206 1.0522 0.4276 0.028 Uiso 1 1 calc R U
C26 C 0.32093(19) 0.97425(17) 0.29759(13) 0.0681(7) Uani 1 1 d . .
H26A H 0.3030 1.0298 0.2959 0.102 Uiso 1 1 calc R U
H26B H 0.3499 0.9584 0.2549 0.102 Uiso 1 1 calc R U
H26C H 0.3704 0.9657 0.3330 0.102 Uiso 1 1 calc R U

loop_
_atom_site_aniso_label
_atom_site_aniso_U_11
_atom_site_aniso_U_22
_atom_site_aniso_U_33
_atom_site_aniso_U_23
_atom_site_aniso_U_13
_atom_site_aniso_U_12
Cu1 0.01467(9) 0.01750(9) 0.02323(9) 0.00297(6) -0.00081(6) 0.00322(5)
Cl1 0.02777(17) 0.02160(15) 0.03531(19) -0.00276(13) -0.00823(14) -0.00097(12)
O1 0.0173(4) 0.0265(5) 0.0259(5) 0.0071(4) 0.0008(4) 0.0047(4)
O2 0.0173(4) 0.0213(5) 0.0226(4) 0.0029(3) -0.0011(4) 0.0035(3)
O3 0.0446(8) 0.0896(13) 0.0409(8) 0.0068(7) 0.0046(6) 0.0143(7)
N1 0.0161(5) 0.0208(5) 0.0271(6) 0.0010(4) -0.0011(4) 0.0019(4)
N2 0.0175(5) 0.0169(5) 0.0230(5) -0.0002(4) -0.0046(4) 0.0006(4)
C1 0.0182(5) 0.0156(5) 0.0195(6) -0.0002(4) -0.0026(5) 0.0011(4)
C2 0.0221(6) 0.0175(6) 0.0183(6) 0.0000(5) -0.0033(5) 0.0013(5)
C3 0.0320(7) 0.0354(8) 0.0245(7) 0.0058(6) 0.0024(6) 0.0143(6)
C4 0.0435(9) 0.0439(9) 0.0308(8) 0.0086(7) -0.0018(7) 0.0234(8)
C5 0.0502(10) 0.0327(8) 0.0221(7) 0.0067(6) -0.0051(6) 0.0082(7)
C6 0.0345(8) 0.0326(7) 0.0202(6) 0.0017(5) 0.0012(5) -0.0023(6)
C7 0.0226(6) 0.0265(7) 0.0213(6) -0.0007(5) -0.0019(5) 0.0007(5)
C8 0.0176(6) 0.0218(6) 0.0209(6) 0.0016(5) -0.0014(5) 0.0045(5)
C9 0.0163(5) 0.0161(5) 0.0190(5) -0.0029(4) -0.0026(4) 0.0000(4)
C10 0.0175(5) 0.0186(6) 0.0173(5) -0.0028(4) -0.0027(4) -0.0006(4)
C11 0.0225(6) 0.0214(6) 0.0214(6) -0.0011(5) -0.0012(5) 0.0026(5)
C12 0.0227(6) 0.0299(7) 0.0259(7) -0.0070(5) 0.0011(5) 0.0049(5)
C13 0.0250(7) 0.0377(8) 0.0216(6) -0.0056(6) 0.0040(5) -0.0050(6)
C14 0.0311(7) 0.0276(7) 0.0203(6) 0.0010(5) 0.0001(5) -0.0064(6)
C15 0.0237(6) 0.0199(6) 0.0201(6) -0.0016(5) -0.0039(5) -0.0006(5)
C16 0.0208(6) 0.0255(7) 0.0357(7) 0.0060(6) 0.0017(6) 0.0013(5)
C17 0.0246(7) 0.0349(8) 0.0358(8) 0.0060(6) 0.0063(6) -0.0012(6)
C18 0.0231(7) 0.0410(9) 0.0366(8) -0.0012(7) 0.0076(6) 0.0047(6)
C19 0.0229(7) 0.0293(7) 0.0346(7) -0.0026(6) 0.0001(6) 0.0079(6)
C20 0.0168(6) 0.0215(6) 0.0250(6) -0.0020(5) -0.0037(5) 0.0025(5)
C21 0.0182(6) 0.0191(6) 0.0237(6) -0.0023(5) -0.0056(5) 0.0016(5)
C22 0.0255(6) 0.0228(7) 0.0316(7) -0.0009(5) -0.0046(6) 0.0075(5)
C23 0.0343(8) 0.0212(7) 0.0369(8) 0.0051(6) -0.0077(6) 0.0059(6)
C24 0.0297(7) 0.0243(7) 0.0318(7) 0.0071(6) -0.0043(6) -0.0011(6)
C25 0.0201(6) 0.0227(7) 0.0270(7) 0.0023(5) -0.0029(5) 0.0003(5)
C26 0.0595(14) 0.0828(17) 0.0620(14) -0.0324(13) -0.0130(12) 0.0065(13)

loop_
_atom_type_symbol
_atom_type_description
_atom_type_scat_dispersion_real
_atom_type_scat_dispersion_imag
_atom_type_scat_source
C C 0.0033 0.0016 'International Tables Vol C Tables 4.2.6.8 and 6.1.1.4'
H H 0.0000 0.0000 'International Tables Vol C Tables 4.2.6.8 and 6.1.1.4'
N N 0.0061 0.0033 'International Tables Vol C Tables 4.2.6.8 and 6.1.1.4'
O O 0.0106 0.0060 'International Tables Vol C Tables 4.2.6.8 and 6.1.1.4'
Cl Cl 0.1484 0.1585 'International Tables Vol C Tables 4.2.6.8 and 6.1.1.4'
Cu Cu 0.3201 1.2651 'International Tables Vol C Tables 4.2.6.8 and 6.1.1.4'

loop_
_geom_angle_atom_site_label_1
_geom_angle_atom_site_label_2
_geom_angle_atom_site_label_3
_geom_angle
O1 Cu1 O2 93.28(4)
O1 Cu1 N1 88.54(4)
O2 Cu1 N1 170.87(4)
O1 Cu1 N2 154.19(4)
O2 Cu1 N2 94.37(4)
N1 Cu1 N2 80.32(5)
O1 Cu1 Cl1 105.04(3)
O2 Cu1 Cl1 90.40(3)
N1 Cu1 Cl1 97.77(4)
N2 Cu1 Cl1 99.52(3)
C1 O1 Cu1 126.45(9)
C9 O2 Cu1 124.44(8)
C26 O3 H27 109.5
C16 N1 C20 119.36(12)
C16 N1 Cu1 125.26(9)
C20 N1 Cu1 115.35(9)
C25 N2 C21 118.95(12)
C25 N2 Cu1 125.60(9)
C21 N2 Cu1 115.44(9)
O1 C1 C8 124.44(12)
O1 C1 C2 115.02(11)
C8 C1 C2 120.55(11)
C3 C2 C7 118.54(12)
C3 C2 C1 122.47(12)
C7 C2 C1 118.98(11)
C4 C3 C2 120.46(14)
C4 C3 H3 119.8
C2 C3 H3 119.8
C5 C4 C3 120.39(15)
C5 C4 H4 119.8
C3 C4 H4 119.8
C4 C5 C6 119.82(14)
C4 C5 H5 120.1
C6 C5 H5 120.1
C5 C6 C7 120.00(14)
C5 C6 H6 120.0
C7 C6 H6 120.0
C6 C7 C2 120.78(13)
C6 C7 H7 119.6
C2 C7 H7 119.6
C1 C8 C9 124.72(12)
C1 C8 H8 117.6
C9 C8 H8 117.6
O2 C9 C8 125.58(12)
O2 C9 C10 115.97(11)
C8 C9 C10 118.43(11)
C15 C10 C11 118.97(12)
C15 C10 C9 119.89(11)
C11 C10 C9 121.15(11)
C12 C11 C10 120.28(13)
C12 C11 H11 119.9
C10 C11 H11 119.9
C13 C12 C11 120.41(13)
C13 C12 H12 119.8
C11 C12 H12 119.8
C12 C13 C14 119.78(13)
C12 C13 H13 120.1
C14 C13 H13 120.1
C15 C14 C13 120.05(13)
C15 C14 H14 120.0
C13 C14 H14 120.0
C14 C15 C10 120.51(13)
C14 C15 H15 119.7
C10 C15 H15 119.7
N1 C16 C17 122.35(14)
N1 C16 H16 118.8
C17 C16 H16 118.8
C18 C17 C16 118.55(14)
C18 C17 H17 120.7
C16 C17 H17 120.7
C17 C18 C19 119.52(14)
C17 C18 H18 120.2
C19 C18 H18 120.2
C18 C19 C20 119.01(14)
C18 C19 H19 120.5
C20 C19 H19 120.5
N1 C20 C19 121.20(13)
N1 C20 C21 114.52(12)
C19 C20 C21 124.28(12)
N2 C21 C22 121.87(13)
N2 C21 C20 114.34(11)
C22 C21 C20 123.78(13)
C23 C22 C21 118.69(13)
C23 C22 H22 120.7
C21 C22 H22 120.7
C22 C23 C24 119.38(13)
C22 C23 H23 120.3
C24 C23 H23 120.3
C25 C24 C23 118.85(14)
C25 C24 H24 120.6
C23 C24 H24 120.6
N2 C25 C24 122.26(14)
N2 C25 H25 118.9
C24 C25 H25 118.9
O3 C26 H26A 109.5
O3 C26 H26B 109.5
H26A C26 H26B 109.5
O3 C26 H26C 109.5
H26A C26 H26C 109.5
H26B C26 H26C 109.5

loop_
_geom_bond_atom_site_label_1
_geom_bond_atom_site_label_2
_geom_bond_distance
Cu1 O1 1.9314(10)
Cu1 O2 1.9420(10)
Cu1 N1 2.0083(12)
Cu1 N2 2.0112(11)
Cu1 Cl1 2.5131(5)
O1 C1 1.2733(15)
O2 C9 1.2758(15)
O3 C26 1.388(3)
O3 H27 0.8400
N1 C16 1.3352(18)
N1 C20 1.3493(17)
N2 C25 1.3397(19)
N2 C21 1.3474(18)
C1 C8 1.3962(18)
C1 C2 1.4991(17)
C2 C3 1.3940(19)
C2 C7 1.3951(19)
C3 C4 1.389(2)
C3 H3 0.9500
C4 C5 1.379(2)
C4 H4 0.9500
C5 C6 1.385(2)
C5 H5 0.9500
C6 C7 1.3866(19)
C6 H6 0.9500
C7 H7 0.9500
C8 C9 1.4043(18)
C8 H8 0.9500
C9 C10 1.4942(17)
C10 C15 1.3960(18)
C10 C11 1.3977(18)
C11 C12 1.3882(19)
C11 H11 0.9500
C12 C13 1.383(2)
C12 H12 0.9500
C13 C14 1.393(2)
C13 H13 0.9500
C14 C15 1.387(2)
C14 H14 0.9500
C15 H15 0.9500
C16 C17 1.385(2)
C16 H16 0.9500
C17 C18 1.382(2)
C17 H17 0.9500
C18 C19 1.382(2)
C18 H18 0.9500
C19 C20 1.3911(19)
C19 H19 0.9500
C20 C21 1.4767(19)
C21 C22 1.3913(18)
C22 C23 1.382(2)
C22 H22 0.9500
C23 C24 1.385(2)
C23 H23 0.9500
C24 C25 1.382(2)
C24 H24 0.9500
C25 H25 0.9500
C26 H26A 0.9800
C26 H26B 0.9800
C26 H26C 0.9800

loop_
_geom_torsion_atom_site_label_1
_geom_torsion_atom_site_label_2
_geom_torsion_atom_site_label_3
_geom_torsion_atom_site_label_4
_geom_torsion
Cu1 O1 C1 C8 -4.62(19)
Cu1 O1 C1 C2 175.46(8)
O1 C1 C2 C3 174.58(13)
C8 C1 C2 C3 -5.3(2)
O1 C1 C2 C7 -4.32(17)
C8 C1 C2 C7 175.76(12)
C7 C2 C3 C4 -0.3(2)
C1 C2 C3 C4 -179.24(15)
C2 C3 C4 C5 0.3(3)
C3 C4 C5 C6 0.3(3)
C4 C5 C6 C7 -0.9(3)
C5 C6 C7 C2 0.9(2)
C3 C2 C7 C6 -0.3(2)
C1 C2 C7 C6 178.66(12)
O1 C1 C8 C9 4.9(2)
C2 C1 C8 C9 -175.16(12)
Cu1 O2 C9 C8 -12.38(18)
Cu1 O2 C9 C10 169.45(8)
C1 C8 C9 O2 4.5(2)
C1 C8 C9 C10 -177.41(12)
O2 C9 C10 C15 21.40(17)
C8 C9 C10 C15 -156.92(12)
O2 C9 C10 C11 -158.31(12)
C8 C9 C10 C11 23.38(17)
C15 C10 C11 C12 0.05(19)
C9 C10 C11 C12 179.76(12)
C10 C11 C12 C13 0.1(2)
C11 C12 C13 C14 0.0(2)
C12 C13 C14 C15 -0.2(2)
C13 C14 C15 C10 0.4(2)
C11 C10 C15 C14 -0.27(19)
C9 C10 C15 C14 -179.98(12)
C20 N1 C16 C17 -1.3(2)
Cu1 N1 C16 C17 176.77(12)
N1 C16 C17 C18 1.0(2)
C16 C17 C18 C19 0.2(2)
C17 C18 C19 C20 -1.0(2)
C16 N1 C20 C19 0.5(2)
Cu1 N1 C20 C19 -177.76(11)
C16 N1 C20 C21 179.77(12)
Cu1 N1 C20 C21 1.49(15)
C18 C19 C20 N1 0.6(2)
C18 C19 C20 C21 -178.56(14)
C25 N2 C21 C22 0.5(2)
Cu1 N2 C21 C22 179.63(10)
C25 N2 C21 C20 -178.35(12)
Cu1 N2 C21 C20 0.82(14)
N1 C20 C21 N2 -1.52(17)
C19 C20 C21 N2 177.70(13)
N1 C20 C21 C22 179.70(13)
C19 C20 C21 C22 -1.1(2)
N2 C21 C22 C23 -0.8(2)
C20 C21 C22 C23 177.85(13)
C21 C22 C23 C24 0.6(2)
C22 C23 C24 C25 0.0(2)
C21 N2 C25 C24 0.1(2)
Cu1 N2 C25 C24 -178.93(11)
C23 C24 C25 N2 -0.4(2)
